data_1540004
loop_
_publ_author_name
'Zubkova, N.V.'
'Kabalov, Yu.K.'
'Orlova, A.I.'
'Kitaev, D.V.'
'Kurazhkovskaya, V.S.'

_publ_section_title
;
 The synthesis and structure of alkaline earth and cerium(IV) phosphates
 (Ce, B) (P O4) (B= Mg, Ca)
;
_journal_name_full Kristallografiya
_journal_page_first 445
_journal_page_last 449
_journal_volume 48
_journal_year 2003
_chemical_formula_sum 'Ce0.683 Mg0.167 O4 P'
_chemical_name_systematic '(Ce0.683 Mg0.167) (P O4)'
_space_group_IT_number 14
_symmetry_space_group_name_Hall '-P 2yn'
_symmetry_space_group_name_H-M 'P 1 21/n 1'
_cell_angle_alpha 90
_cell_angle_beta 103.46
_cell_angle_gamma 90
_cell_formula_units_Z 4
_cell_length_a 6.794
_cell_length_b 7.02
_cell_length_c 6.468
_cell_volume 300.011
_citation_journal_id_ASTM KRISAJ
_cod_data_source_file Zubkova_KRISAJ_2003_459.cif
_cod_data_source_block Ce0.683Mg0.167O4P1
_cod_original_cell_volume 300.0108
_cod_original_sg_symbol_Hall '-P 2ybc (x-z,y,z)'
_cod_original_formula_sum 'Ce0.683 Mg0.167 O4 P1'
_cod_database_code 1540004

loop_
_symmetry_equiv_pos_as_xyz
x,y,z
-x+1/2,y+1/2,-z+1/2
-x,-y,-z
x-1/2,-y-1/2,z-1/2

loop_
_atom_site_label
_atom_site_type_symbol
_atom_site_fract_x
_atom_site_fract_y
_atom_site_fract_z
_atom_site_occupancy
_atom_site_U_iso_or_equiv
P1 P+5 0.199 0.159 0.887 1 0.0
O2 O-2 0.018 0.112 0.686 1 0.0
Mg1 Mg+2 0.219 0.1594 0.4004 0.167 0.0
O4 O-2 0.112 0.337 -0.009 1 0.0
O1 O-2 0.236 0.499 0.436 1 0.0
O3 O-2 0.377 0.213 0.787 1 0.0
Ce1 Ce+4 0.219 0.1594 0.4004 0.683 0.0
